data_4114403
loop_
_publ_author_name
'Hiroyuki Kawaguchi'
'Tsukasa Matsuo'

_publ_contact_author_address
;
    Coordination Chemistry Laboratories, Institute for Molecular Science,
    Myodaiji, Okazaki 444-8585 Japan
;
_publ_contact_author_email ' hkawa@ims.ac.jp '
_publ_contact_author_name ' Hiroyuki Kawaguchi'
_publ_section_title
;
 Aryl-Oxygen Bond Cleavage by a Trihydride-Bridging Ditantalum Complex
;
_journal_name_full 'Journal of the American Chemical Society'
_journal_page_first 14254
_journal_page_last 14255
_journal_paper_doi 10.1021/ja037551k
_journal_volume 125
_journal_year 2003
_chemical_formula_moiety 'C76 H107 K O10 Ta2 '
_chemical_formula_sum 'C76 H107 K O10 Ta2'
_chemical_formula_weight 1581.67
_space_group_IT_number 15
_symmetry_cell_setting monoclinic
_symmetry_Int_Tables_number 15
_symmetry_space_group_name_Hall '-C 2yc'
_symmetry_space_group_name_H-M 'C 1 2/c 1'
_cell_angle_alpha 90
_cell_angle_beta 103.965(3)
_cell_angle_gamma 90
_cell_formula_units_Z 4
_cell_length_a 23.291(5)
_cell_length_b 13.814(3)
_cell_length_c 23.758(5)
_cell_measurement_reflns_used 11461
_cell_measurement_temperature 173.1
_cell_measurement_theta_max 27.5
_cell_measurement_theta_min 3.0
_cell_volume 7418(3)
_computing_cell_refinement CrystalClear
_computing_data_collection CrystalClear
_computing_data_reduction CrystalStructure
_computing_publication_material 'CrystalStructure Ver. 3.5.1'
_computing_structure_refinement CRYSTALS
_computing_structure_solution 'DIRDIF99 (PATTY)'
_diffrn_detector_area_resol_mean 28.57
_diffrn_measured_fraction_theta_full 0.9860
_diffrn_measured_fraction_theta_max 0.9875
_diffrn_measurement_device_type 'Rigaku Saturn'
_diffrn_measurement_method \w
_diffrn_radiation_type 'Mo K\a'
_diffrn_radiation_wavelength 0.7107
_diffrn_reflns_av_R_equivalents 0.034
_diffrn_reflns_limit_h_max 30
_diffrn_reflns_limit_h_min -24
_diffrn_reflns_limit_k_max 17
_diffrn_reflns_limit_k_min -17
_diffrn_reflns_limit_l_max 30
_diffrn_reflns_limit_l_min -30
_diffrn_reflns_number 28620
_diffrn_reflns_theta_full 27.50
_diffrn_reflns_theta_max 27.48
_exptl_absorpt_coefficient_mu 3.054
_exptl_absorpt_correction_T_max 1.12
_exptl_absorpt_correction_T_min 0.93
_exptl_absorpt_correction_type none
_exptl_crystal_colour yellow
_exptl_crystal_density_diffrn 1.416
_exptl_crystal_description platelet
_exptl_crystal_F_000 3232.00
_exptl_crystal_size_max 0.25
_exptl_crystal_size_mid 0.20
_exptl_crystal_size_min 0.10
_refine_diff_density_max 2.43
_refine_diff_density_min -1.36
_refine_ls_extinction_method none
_refine_ls_goodness_of_fit_ref 1.005
_refine_ls_hydrogen_treatment mixed
_refine_ls_number_parameters 460
_refine_ls_number_reflns 8431
_refine_ls_R_factor_gt 0.0290
_refine_ls_shift/su_max 0.0020
_refine_ls_structure_factor_coef Fsqd
_refine_ls_weighting_details 'w = 1/[0.8000\s(Fo^2^)]/(4Fo^2^)'
_refine_ls_weighting_scheme calc
_refine_ls_wR_factor_ref 0.0700
_reflns_number_gt 6288
_reflns_number_total 8431
_reflns_threshold_expression F^2^>2.0\s(F^2^)
_cod_data_source_file ja037551ksi20030918_054532_1.cif
_cod_data_source_block '[Ta(tBu-L)]2(H)3K(dme)2'
_cod_original_cell_volume 7417.9(25)
_cod_original_formula_sum 'C76 H107 K O10 Ta2 '
_cod_database_code 4114403

loop_
_symmetry_equiv_pos_as_xyz
x,y,z
-x,-y,-z
x+1/2,y+1/2,z
-x+1/2,-y+1/2,-z
-x,y,-z+1/2
x,-y,z+1/2
-x+1/2,y+1/2,-z+1/2
x+1/2,-y+1/2,z+1/2

loop_
_atom_site_label
_atom_site_type_symbol
_atom_site_fract_x
_atom_site_fract_y
_atom_site_fract_z
_atom_site_U_iso_or_equiv
_atom_site_adp_type
_atom_site_occupancy
_atom_site_calc_flag
_atom_site_refinement_flags
Ta(1) Ta 0.05608(1) 0.06674(1) 0.29563(1) 0.01763(4) Uani 1.00 d .
K(1) K 0.0000 -0.2030(1) 0.2500 0.0327(3) Uani 2.00 d SP
O(1) O 0.1052(1) 0.1835(2) 0.2942(1) 0.0225(7) Uani 1.00 d .
O(2) O 0.0667(1) -0.0756(2) 0.3145(1) 0.0222(7) Uani 1.00 d .
O(3) O 0.0458(1) 0.0932(2) 0.3732(1) 0.0233(7) Uani 1.00 d .
O(4) O 0.0259(2) -0.3092(2) 0.3544(2) 0.0446(10) Uani 1.00 d .
O(5) O -0.0877(2) -0.3025(3) 0.2799(2) 0.053(1) Uani 1.00 d .
C(1) C 0.1434(2) 0.1911(3) 0.2582(2) 0.0224(9) Uani 1.00 d .
C(2) C 0.1677(2) 0.2794(3) 0.2463(2) 0.025(1) Uani 1.00 d .
C(3) C 0.1999(2) 0.2771(3) 0.2035(2) 0.032(1) Uani 1.00 d .
C(4) C 0.2080(2) 0.1937(4) 0.1741(2) 0.035(1) Uani 1.00 d .
C(5) C 0.1858(2) 0.1064(3) 0.1896(2) 0.029(1) Uani 1.00 d .
C(6) C 0.1550(2) 0.1044(3) 0.2329(2) 0.0236(10) Uani 1.00 d .
C(7) C 0.1306(2) 0.0184(3) 0.2560(2) 0.0220(10) Uani 1.00 d .
C(8) C 0.1228(2) -0.0555(3) 0.3467(2) 0.0203(9) Uani 1.00 d .
C(9) C 0.1601(2) -0.0083(3) 0.3169(2) 0.0237(10) Uani 1.00 d .
C(10) C 0.2156(2) 0.0239(3) 0.3493(2) 0.026(1) Uani 1.00 d .
C(11) C 0.2338(2) 0.0085(3) 0.4093(2) 0.030(1) Uani 1.00 d .
C(12) C 0.1930(2) -0.0346(3) 0.4366(2) 0.029(1) Uani 1.00 d .
C(13) C 0.1375(2) -0.0638(3) 0.4072(2) 0.0236(9) Uani 1.00 d .
C(14) C 0.0890(2) -0.0836(3) 0.4377(2) 0.026(1) Uani 1.00 d .
C(15) C 0.0515(2) 0.0922(3) 0.4322(2) 0.0221(9) Uani 1.00 d .
C(16) C 0.0724(2) 0.0088(3) 0.4644(2) 0.0233(10) Uani 1.00 d .
C(17) C 0.0795(2) 0.0103(3) 0.5243(2) 0.027(1) Uani 1.00 d .
C(18) C 0.0653(2) 0.0902(3) 0.5528(2) 0.031(1) Uani 1.00 d .
C(19) C 0.0425(2) 0.1694(3) 0.5198(2) 0.029(1) Uani 1.00 d .
C(20) C 0.0345(2) 0.1751(3) 0.4595(2) 0.0232(10) Uani 1.00 d .
C(21) C 0.1584(2) 0.3720(3) 0.2778(2) 0.031(1) Uani 1.00 d .
C(22) C 0.1826(2) 0.3584(4) 0.3437(2) 0.044(1) Uani 1.00 d .
C(23) C 0.0925(2) 0.3985(3) 0.2636(2) 0.038(1) Uani 1.00 d .
C(24) C 0.1917(3) 0.4579(4) 0.2601(2) 0.056(2) Uani 1.00 d .
C(25) C 0.2393(2) 0.1976(4) 0.1248(2) 0.055(2) Uani 1.00 d .
C(26) C 0.2939(2) 0.0442(4) 0.4441(2) 0.048(1) Uani 1.00 d .
C(27) C 0.3410(3) -0.008(1) 0.4207(4) 0.256(5) Uani 1.00 d .
C(28) C 0.3090(4) 0.0127(9) 0.5028(3) 0.202(4) Uani 1.00 d .
C(29) C 0.3017(5) 0.1428(6) 0.4364(6) 0.258(6) Uani 1.00 d .
C(30) C 0.0729(2) 0.0884(4) 0.6173(2) 0.042(1) Uani 1.00 d .
C(31) C 0.0067(2) 0.2651(3) 0.4262(2) 0.027(1) Uani 1.00 d .
C(32) C -0.0509(2) 0.2364(3) 0.3823(2) 0.037(1) Uani 1.00 d .
C(33) C -0.0097(2) 0.3424(3) 0.4660(2) 0.043(1) Uani 1.00 d .
C(34) C 0.0494(2) 0.3123(3) 0.3948(2) 0.041(1) Uani 1.00 d .
C(35) C 0.0866(2) -0.3345(4) 0.3730(3) 0.060(2) Uani 1.00 d .
C(36) C -0.0112(3) -0.3903(4) 0.3447(3) 0.058(2) Uani 1.00 d .
C(37) C -0.0746(2) -0.3579(4) 0.3320(3) 0.057(2) Uani 1.00 d .
C(38) C -0.1475(2) -0.2698(4) 0.2646(3) 0.062(2) Uani 1.00 d .
H(1) H -0.013(2) 0.036(3) 0.276(2) 0.05(1) Uiso 1.00 calc .
H(2) H 0.0000 0.144(4) 0.2500 0.01(1) Uiso 2.00 calc SP
H(3) H 0.2175(2) 0.3368(3) 0.1942(2) 0.037(2) Uiso 1.00 calc .
H(4) H 0.1920(2) 0.0470(3) 0.1701(2) 0.032(1) Uiso 1.00 calc .
H(5) H 0.1213(2) -0.0357(3) 0.2293(2) 0.026(1) Uiso 1.00 calc .
H(6) H 0.2419(2) 0.0574(3) 0.3298(2) 0.030(1) Uiso 1.00 calc .
H(7) H 0.2048(2) -0.0440(3) 0.4782(2) 0.033(1) Uiso 1.00 calc .
H(8) H 0.0545(2) -0.1081(3) 0.4098(2) 0.030(1) Uiso 1.00 calc .
H(9) H 0.1024(2) -0.1316(3) 0.4678(2) 0.030(1) Uiso 1.00 calc .
H(10) H 0.0950(2) -0.0465(3) 0.5468(2) 0.032(1) Uiso 1.00 calc .
H(11) H 0.0314(2) 0.2252(3) 0.5396(2) 0.034(1) Uiso 1.00 calc .
H(12) H 0.1621(2) 0.3048(4) 0.3567(2) 0.051(2) Uiso 1.00 calc .
H(13) H 0.2246(2) 0.3443(4) 0.3518(2) 0.051(2) Uiso 1.00 calc .
H(14) H 0.1763(2) 0.4169(4) 0.3640(2) 0.051(2) Uiso 1.00 calc .
H(15) H 0.0871(2) 0.4558(3) 0.2854(2) 0.044(2) Uiso 1.00 calc .
H(16) H 0.0785(2) 0.4113(3) 0.2224(2) 0.044(2) Uiso 1.00 calc .
H(17) H 0.0702(2) 0.3452(3) 0.2744(2) 0.044(2) Uiso 1.00 calc .
H(18) H 0.2336(3) 0.4430(4) 0.2689(2) 0.065(2) Uiso 1.00 calc .
H(19) H 0.1774(3) 0.4695(4) 0.2188(2) 0.065(2) Uiso 1.00 calc .
H(20) H 0.1853(3) 0.5153(4) 0.2814(2) 0.065(2) Uiso 1.00 calc .
H(21) H 0.2737(2) 0.1558(4) 0.1339(2) 0.063(2) Uiso 1.00 calc .
H(22) H 0.2126(2) 0.1759(4) 0.0891(2) 0.063(2) Uiso 1.00 calc .
H(23) H 0.2515(2) 0.2636(4) 0.1200(2) 0.063(2) Uiso 1.00 calc .
H(24) H 0.3353(3) -0.076(1) 0.4252(4) 0.233(8) Uiso 1.00 calc .
H(25) H 0.3372(3) 0.007(1) 0.3800(4) 0.233(8) Uiso 1.00 calc .
H(26) H 0.3801(3) 0.011(1) 0.4428(4) 0.233(8) Uiso 1.00 calc .
H(27) H 0.2820(4) 0.0431(9) 0.5227(3) 0.202(7) Uiso 1.00 calc .
H(28) H 0.3050(4) -0.0571(9) 0.5042(3) 0.201(7) Uiso 1.00 calc .
H(29) H 0.3493(4) 0.0310(9) 0.5215(3) 0.201(7) Uiso 1.00 calc .
H(30) H 0.3419(5) 0.1605(6) 0.4560(6) 0.258(8) Uiso 1.00 calc .
H(31) H 0.2966(5) 0.1487(6) 0.3948(6) 0.258(8) Uiso 1.00 calc .
H(32) H 0.2741(5) 0.1856(6) 0.4489(6) 0.258(8) Uiso 1.00 calc .
H(33) H 0.0489(2) 0.0372(4) 0.6276(2) 0.047(2) Uiso 1.00 calc .
H(34) H 0.1142(2) 0.0768(4) 0.6359(2) 0.047(2) Uiso 1.00 calc .
H(35) H 0.0608(2) 0.1502(4) 0.6300(2) 0.047(2) Uiso 1.00 calc .
H(36) H -0.0682(2) 0.2928(3) 0.3602(2) 0.045(2) Uiso 1.00 calc .
H(37) H -0.0424(2) 0.1876(3) 0.3561(2) 0.045(2) Uiso 1.00 calc .
H(38) H -0.0784(2) 0.2104(3) 0.4032(2) 0.045(2) Uiso 1.00 calc .
H(39) H 0.0255(2) 0.3637(3) 0.4942(2) 0.050(2) Uiso 1.00 calc .
H(40) H -0.0279(2) 0.3973(3) 0.4430(2) 0.050(2) Uiso 1.00 calc .
H(41) H -0.0374(2) 0.3147(3) 0.4861(2) 0.050(2) Uiso 1.00 calc .
H(42) H 0.0843(2) 0.3339(3) 0.4231(2) 0.047(2) Uiso 1.00 calc .
H(43) H 0.0606(2) 0.2655(3) 0.3690(2) 0.047(2) Uiso 1.00 calc .
H(44) H 0.0304(2) 0.3673(3) 0.3724(2) 0.047(2) Uiso 1.00 calc .
H(45) H 0.0931(2) -0.3702(4) 0.4091(3) 0.071(2) Uiso 1.00 calc .
H(46) H 0.0979(2) -0.3742(4) 0.3437(3) 0.071(2) Uiso 1.00 calc .
H(47) H 0.1103(2) -0.2760(4) 0.3789(3) 0.072(2) Uiso 1.00 calc .
H(48) H -0.0050(3) -0.4261(4) 0.3115(3) 0.068(2) Uiso 1.00 calc .
H(49) H -0.0025(3) -0.4316(4) 0.3787(3) 0.068(2) Uiso 1.00 calc .
H(50) H -0.0799(2) -0.3176(4) 0.3638(3) 0.068(2) Uiso 1.00 calc .
H(51) H -0.1007(2) -0.4134(4) 0.3280(3) 0.068(2) Uiso 1.00 calc .
H(52) H -0.1549(2) -0.2287(4) 0.2952(3) 0.072(2) Uiso 1.00 calc .
H(53) H -0.1543(2) -0.2332(4) 0.2288(3) 0.072(2) Uiso 1.00 calc .
H(54) H -0.1741(2) -0.3250(4) 0.2594(3) 0.072(2) Uiso 1.00 calc .

loop_
_atom_site_aniso_label
_atom_site_aniso_U_11
_atom_site_aniso_U_22
_atom_site_aniso_U_33
_atom_site_aniso_U_12
_atom_site_aniso_U_13
_atom_site_aniso_U_23
Ta(1) 0.01948(8) 0.01944(8) 0.01324(7) -0.00084(7) 0.00077(5) -0.00034(7)
K(1) 0.0365(7) 0.0234(6) 0.0364(7) 0.0000 -0.0067(6) 0.0000
O(1) 0.025(1) 0.022(1) 0.020(1) -0.002(1) 0.005(1) -0.002(1)
O(2) 0.025(1) 0.021(1) 0.020(1) -0.002(1) -0.001(1) -0.001(1)
O(3) 0.026(1) 0.025(1) 0.017(1) -0.001(1) 0.003(1) 0.001(1)
O(4) 0.046(2) 0.038(2) 0.049(2) 0.002(2) -0.006(2) 0.003(2)
O(5) 0.039(2) 0.058(2) 0.061(2) -0.008(2) -0.001(2) 0.010(2)
C(1) 0.021(2) 0.028(2) 0.016(2) -0.002(2) 0.002(1) 0.003(2)
C(2) 0.020(2) 0.030(2) 0.024(2) -0.005(2) -0.001(2) 0.004(2)
C(3) 0.022(2) 0.042(3) 0.029(2) -0.006(2) 0.002(2) 0.008(2)
C(4) 0.023(2) 0.051(3) 0.023(2) 0.002(2) 0.006(2) 0.009(2)
C(5) 0.022(2) 0.040(2) 0.018(2) 0.005(2) 0.001(2) -0.001(2)
C(6) 0.019(2) 0.033(2) 0.015(2) -0.001(2) -0.002(1) 0.002(2)
C(7) 0.022(2) 0.027(2) 0.015(2) 0.000(2) 0.001(2) -0.006(2)
C(8) 0.022(2) 0.018(2) 0.020(2) 0.001(2) -0.002(1) -0.005(2)
C(9) 0.026(2) 0.020(2) 0.024(2) 0.005(2) 0.005(2) -0.004(2)
C(10) 0.022(2) 0.034(2) 0.020(2) 0.002(2) 0.003(2) 0.002(2)
C(11) 0.022(2) 0.038(2) 0.026(2) 0.005(2) 0.003(2) -0.003(2)
C(12) 0.031(2) 0.035(2) 0.017(2) 0.005(2) 0.000(2) 0.000(2)
C(13) 0.029(2) 0.020(2) 0.020(2) 0.006(2) 0.004(2) 0.004(2)
C(14) 0.032(2) 0.027(2) 0.017(2) 0.001(2) 0.002(2) 0.006(2)
C(15) 0.019(2) 0.030(2) 0.013(2) -0.003(1) 0.001(1) 0.000(2)
C(16) 0.021(2) 0.030(2) 0.017(2) -0.001(2) 0.003(2) 0.003(2)
C(17) 0.023(2) 0.033(2) 0.025(2) 0.002(2) 0.005(2) 0.006(2)
C(18) 0.029(2) 0.041(3) 0.018(2) 0.000(2) 0.006(2) 0.003(2)
C(19) 0.027(2) 0.035(2) 0.022(2) -0.001(2) 0.003(2) -0.005(2)
C(20) 0.021(2) 0.029(2) 0.017(2) -0.001(2) 0.001(2) 0.001(2)
C(21) 0.031(2) 0.026(2) 0.035(2) -0.009(2) 0.002(2) -0.001(2)
C(22) 0.052(3) 0.046(3) 0.030(2) -0.015(2) 0.004(2) -0.007(2)
C(23) 0.051(3) 0.025(2) 0.033(2) 0.000(2) 0.008(2) -0.001(2)
C(24) 0.069(4) 0.036(3) 0.057(3) -0.023(2) 0.019(3) 0.000(3)
C(25) 0.043(3) 0.073(4) 0.041(3) 0.000(3) 0.021(2) 0.007(3)
C(26) 0.027(2) 0.074(4) 0.027(2) -0.010(2) -0.002(2) 0.002(2)
C(27) 0.034(4) 0.42(2) 0.123(8) -0.03(1) 0.000(4) -0.113(7)
C(28) 0.098(6) 0.33(2) 0.080(6) -0.130(8) -0.062(5) 0.082(8)
C(29) 0.170(10) 0.067(6) 0.41(2) -0.040(9) -0.23(1) 0.012(6)
C(30) 0.050(3) 0.049(3) 0.018(2) 0.004(2) 0.003(2) 0.004(2)
C(31) 0.033(2) 0.025(2) 0.023(2) 0.002(2) 0.005(2) -0.001(2)
C(32) 0.037(3) 0.038(3) 0.036(3) 0.009(2) -0.005(2) 0.006(2)
C(33) 0.055(3) 0.036(3) 0.034(2) 0.008(2) 0.011(2) -0.005(2)
C(34) 0.057(3) 0.025(2) 0.034(2) -0.005(2) 0.019(2) -0.001(2)
C(35) 0.056(4) 0.056(4) 0.067(4) 0.010(3) -0.007(3) 0.000(3)
C(36) 0.071(4) 0.036(3) 0.062(4) -0.004(3) 0.003(3) 0.008(3)
C(37) 0.058(4) 0.045(3) 0.067(4) -0.010(3) 0.012(3) 0.001(3)
C(38) 0.047(3) 0.055(4) 0.079(4) -0.007(3) 0.002(3) -0.006(3)

loop_
_atom_type_symbol
_atom_type_description
_atom_type_scat_dispersion_real
_atom_type_scat_dispersion_imag
_atom_type_scat_source
C C 0.003 0.002
;
International Tables for Crystallography
(1992, Vol. C, Tables 4.2.6.8 and 6.1.1.4)
;
H H 0.000 0.000
;
International Tables for Crystallography
(1992, Vol. C, Table 6.1.1.4)
;
O O 0.011 0.006
;
International Tables for Crystallography
(1992, Vol. C, Tables 4.2.6.8 and 6.1.1.4)
;
K K 0.200 0.250
;
International Tables for Crystallography
(1992, Vol. C, Tables 4.2.6.8 and 6.1.1.4)
;
Ta Ta -0.705 6.523
;
International Tables for Crystallography
(1992, Vol. C, Tables 4.2.6.8 and 6.1.1.4)
;

loop_
_geom_angle_atom_site_label_1
_geom_angle_atom_site_label_2
_geom_angle_atom_site_label_3
_geom_angle
_geom_angle_publ_flag
K(1) Ta(1) O(1) 154.53(8) yes
K(1) Ta(1) O(2) 33.86(7) yes
K(1) Ta(1) O(3) 108.88(7) yes
K(1) Ta(1) C(7) 81.13(10) yes
K(1) Ta(1) C(8) 67.30(8) yes
O(1) Ta(1) O(2) 139.1(1) yes
O(1) Ta(1) O(3) 93.8(1) yes
O(1) Ta(1) C(7) 74.3(1) yes
O(1) Ta(1) C(8) 105.9(1) yes
O(2) Ta(1) O(3) 90.5(1) yes
O(2) Ta(1) C(7) 74.9(1) yes
O(2) Ta(1) C(8) 34.6(1) yes
O(3) Ta(1) C(7) 136.8(1) yes
O(3) Ta(1) C(8) 82.3(1) yes
C(7) Ta(1) C(8) 62.5(1) yes
Ta(1) K(1) O(2) 25.73(6) yes
Ta(1) K(1) O(4) 104.99(7) yes
Ta(1) K(1) O(5) 128.33(9) yes
O(2) K(1) O(4) 82.06(9) yes
O(2) K(1) O(5) 125.1(1) yes
O(4) K(1) O(5) 61.2(1) yes
Ta(1) O(1) C(1) 122.3(2) yes
Ta(1) O(2) K(1) 120.4(1) yes
Ta(1) O(2) C(8) 88.6(2) yes
K(1) O(2) C(8) 145.2(2) yes
Ta(1) O(3) C(15) 163.3(2) yes
K(1) O(4) C(35) 112.8(3) yes
K(1) O(4) C(36) 106.1(3) yes
C(35) O(4) C(36) 112.6(4) yes
K(1) O(5) C(37) 119.1(3) yes
K(1) O(5) C(38) 121.8(3) yes
C(37) O(5) C(38) 112.6(4) yes
O(1) C(1) C(2) 123.0(3) yes
O(1) C(1) C(6) 115.0(3) yes
C(2) C(1) C(6) 122.0(4) yes
C(1) C(2) C(3) 116.0(4) yes
C(1) C(2) C(21) 121.2(4) yes
C(3) C(2) C(21) 122.7(4) yes
C(2) C(3) C(4) 123.2(4) yes
C(3) C(4) C(5) 118.8(4) yes
C(3) C(4) C(25) 120.5(4) yes
C(5) C(4) C(25) 120.7(4) yes
C(4) C(5) C(6) 120.2(4) yes
C(1) C(6) C(5) 119.4(4) yes
C(1) C(6) C(7) 113.4(4) yes
C(5) C(6) C(7) 127.2(4) yes
Ta(1) C(7) C(6) 108.6(3) yes
Ta(1) C(7) C(9) 83.7(2) yes
C(6) C(7) C(9) 115.5(3) yes
Ta(1) C(8) O(2) 56.7(2) yes
Ta(1) C(8) C(9) 79.8(2) yes
Ta(1) C(8) C(13) 122.8(3) yes
O(2) C(8) C(9) 115.6(3) yes
O(2) C(8) C(13) 121.4(4) yes
C(9) C(8) C(13) 121.9(3) yes
C(7) C(9) C(8) 114.1(3) yes
C(7) C(9) C(10) 126.9(4) yes
C(8) C(9) C(10) 117.9(3) yes
C(9) C(10) C(11) 121.4(4) yes
C(10) C(11) C(12) 117.5(3) yes
C(10) C(11) C(26) 121.0(4) yes
C(12) C(11) C(26) 121.4(4) yes
C(11) C(12) C(13) 123.2(4) yes
C(8) C(13) C(12) 117.8(4) yes
C(8) C(13) C(14) 118.8(3) yes
C(12) C(13) C(14) 122.1(3) yes
C(13) C(14) C(16) 110.1(3) yes
O(3) C(15) C(16) 120.0(3) yes
O(3) C(15) C(20) 119.3(3) yes
C(16) C(15) C(20) 120.7(3) yes
C(14) C(16) C(15) 123.5(3) yes
C(14) C(16) C(17) 117.4(3) yes
C(15) C(16) C(17) 119.1(4) yes
C(16) C(17) C(18) 122.1(4) yes
C(17) C(18) C(19) 117.6(4) yes
C(17) C(18) C(30) 120.4(4) yes
C(19) C(18) C(30) 122.0(4) yes
C(18) C(19) C(20) 124.4(4) yes
C(15) C(20) C(19) 116.1(3) yes
C(15) C(20) C(31) 123.3(3) yes
C(19) C(20) C(31) 120.6(4) yes
C(2) C(21) C(22) 109.6(3) yes
C(2) C(21) C(23) 110.3(3) yes
C(2) C(21) C(24) 112.0(4) yes
C(22) C(21) C(23) 110.7(4) yes
C(22) C(21) C(24) 106.7(4) yes
C(23) C(21) C(24) 107.5(4) yes
C(11) C(26) C(27) 107.3(5) yes
C(11) C(26) C(28) 114.2(5) yes
C(11) C(26) C(29) 112.2(5) yes
C(27) C(26) C(28) 100.7(6) yes
C(27) C(26) C(29) 106.5(8) yes
C(28) C(26) C(29) 114.7(8) yes
C(20) C(31) C(32) 109.4(3) yes
C(20) C(31) C(33) 112.6(3) yes
C(20) C(31) C(34) 110.9(3) yes
C(32) C(31) C(33) 106.9(4) yes
C(32) C(31) C(34) 110.0(3) yes
C(33) C(31) C(34) 107.0(3) yes
O(4) C(36) C(37) 109.5(4) yes
O(5) C(37) C(36) 109.3(5) yes

loop_
_geom_bond_atom_site_label_1
_geom_bond_atom_site_label_2
_geom_bond_distance
_geom_bond_publ_flag
Ta(1) K(1) 4.011(1) yes
Ta(1) O(1) 1.983(3) yes
Ta(1) O(2) 2.019(3) yes
Ta(1) O(3) 1.950(3) yes
Ta(1) C(7) 2.265(4) yes
Ta(1) C(8) 2.415(4) yes
K(1) O(2) 2.591(3) yes
K(1) O(4) 2.819(4) yes
K(1) O(5) 2.695(4) yes
O(1) C(1) 1.378(5) yes
O(2) C(8) 1.373(4) yes
O(3) C(15) 1.375(4) yes
O(4) C(35) 1.418(6) yes
O(4) C(36) 1.401(6) yes
O(5) C(37) 1.423(7) yes
O(5) C(38) 1.426(6) yes
C(1) C(2) 1.403(6) yes
C(1) C(6) 1.396(6) yes
C(2) C(3) 1.401(6) yes
C(2) C(21) 1.523(6) yes
C(3) C(4) 1.384(7) yes
C(4) C(5) 1.395(7) yes
C(4) C(25) 1.523(7) yes
C(5) C(6) 1.389(6) yes
C(6) C(7) 1.480(6) yes
C(7) C(9) 1.490(5) yes
C(8) C(9) 1.408(6) yes
C(8) C(13) 1.398(5) yes
C(9) C(10) 1.408(5) yes
C(10) C(11) 1.402(5) yes
C(11) C(12) 1.406(6) yes
C(11) C(26) 1.526(6) yes
C(12) C(13) 1.374(5) yes
C(13) C(14) 1.508(6) yes
C(14) C(16) 1.518(6) yes
C(15) C(16) 1.403(5) yes
C(15) C(20) 1.419(6) yes
C(16) C(17) 1.392(6) yes
C(17) C(18) 1.377(6) yes
C(18) C(19) 1.375(6) yes
C(18) C(30) 1.499(6) yes
C(19) C(20) 1.401(6) yes
C(20) C(31) 1.531(5) yes
C(21) C(22) 1.542(6) yes
C(21) C(23) 1.535(6) yes
C(21) C(24) 1.531(7) yes
C(26) C(27) 1.52(1) yes
C(26) C(28) 1.422(10) yes
C(26) C(29) 1.39(1) yes
C(31) C(32) 1.540(5) yes
C(31) C(33) 1.535(6) yes
C(31) C(34) 1.526(7) yes
C(36) C(37) 1.500(8) yes

loop_
_geom_contact_atom_site_label_1
_geom_contact_atom_site_label_2
_geom_contact_distance
_geom_contact_site_symmetry_2
K(1) O(2) 2.591(3) .
K(1) O(4) 2.819(4) .
K(1) O(5) 2.695(4) .
C(3) C(38) 3.559(6) 3_555
C(4) C(38) 3.565(6) 3_555
C(16) C(18) 3.418(6) 2_556

loop_
_geom_torsion_atom_site_label_1
_geom_torsion_atom_site_label_2
_geom_torsion_atom_site_label_3
_geom_torsion_atom_site_label_4
_geom_torsion
_geom_torsion_publ_flag
Ta(1) K(1) O(2) C(8) -142.8(5) yes
Ta(1) K(1) O(4) C(35) -77.7(3) yes
Ta(1) K(1) O(4) C(36) 158.6(3) yes
Ta(1) K(1) O(5) C(37) -88.0(4) yes
Ta(1) K(1) O(5) C(38) 61.5(4) yes
Ta(1) O(1) C(1) C(2) 164.5(2) yes
Ta(1) O(1) C(1) C(6) -13.7(4) yes
Ta(1) O(2) K(1) O(4) -153.0(2) yes
Ta(1) O(2) K(1) O(5) -106.8(2) yes
Ta(1) O(2) C(8) C(9) -56.7(3) yes
Ta(1) O(2) C(8) C(13) 111.0(3) yes
Ta(1) O(3) C(15) C(16) -27(1) yes
Ta(1) O(3) C(15) C(20) 154.6(7) yes
Ta(1) C(7) C(6) C(1) 22.0(3) yes
Ta(1) C(7) C(6) C(5) -156.7(3) yes
Ta(1) C(7) C(9) C(8) 43.7(3) yes
Ta(1) C(7) C(9) C(10) -123.6(4) yes
Ta(1) C(8) O(2) K(1) 148.5(4) yes
Ta(1) C(8) C(9) C(7) -40.9(3) yes
Ta(1) C(8) C(9) C(10) 127.7(3) yes
Ta(1) C(8) C(13) C(12) -106.4(4) yes
Ta(1) C(8) C(13) C(14) 60.9(4) yes
K(1) Ta(1) O(1) C(1) 4.2(3) yes
K(1) Ta(1) O(2) C(8) 159.8(3) yes
K(1) Ta(1) O(3) C(15) 68.7(8) yes
K(1) Ta(1) C(7) C(6) 151.7(2) yes
K(1) Ta(1) C(7) C(9) -93.5(2) yes
K(1) Ta(1) C(8) O(2) -12.0(2) yes
K(1) Ta(1) C(8) C(9) 118.0(2) yes
K(1) Ta(1) C(8) C(13) -120.5(3) yes
K(1) O(2) Ta(1) O(1) -139.0(1) yes
K(1) O(2) Ta(1) O(3) 124.6(1) yes
K(1) O(2) Ta(1) C(7) -96.6(2) yes
K(1) O(2) Ta(1) C(8) -159.8(3) yes
K(1) O(2) C(8) C(9) 91.9(5) yes
K(1) O(2) C(8) C(13) -100.4(5) yes
K(1) O(4) C(36) C(37) -62.7(5) yes
K(1) O(5) C(37) C(36) -28.4(5) yes
O(1) Ta(1) K(1) O(2) 91.5(2) yes
O(1) Ta(1) K(1) O(4) 119.3(2) yes
O(1) Ta(1) K(1) O(5) -175.9(2) yes
O(1) Ta(1) O(2) C(8) 20.8(3) yes
O(1) Ta(1) O(3) C(15) -99.6(8) yes
O(1) Ta(1) C(7) C(6) -21.5(2) yes
O(1) Ta(1) C(7) C(9) 93.3(2) yes
O(1) Ta(1) C(8) O(2) -166.0(2) yes
O(1) Ta(1) C(8) C(9) -36.0(2) yes
O(1) Ta(1) C(8) C(13) 85.5(3) yes
O(1) C(1) C(2) C(3) -172.4(3) yes
O(1) C(1) C(2) C(21) 6.7(5) yes
O(1) C(1) C(6) C(5) 170.6(3) yes
O(1) C(1) C(6) C(7) -8.2(4) yes
O(2) Ta(1) K(1) O(4) 27.8(2) yes
O(2) Ta(1) K(1) O(5) 92.7(2) yes
O(2) Ta(1) O(1) C(1) 62.5(3) yes
O(2) Ta(1) O(3) C(15) 39.7(8) yes
O(2) Ta(1) C(7) C(6) -174.2(2) yes
O(2) Ta(1) C(7) C(9) -59.4(2) yes
O(2) Ta(1) C(8) C(9) 130.0(3) yes
O(2) Ta(1) C(8) C(13) -108.5(4) yes
O(2) K(1) Ta(1) O(3) -60.5(2) yes
O(2) K(1) Ta(1) C(7) 76.1(2) yes
O(2) K(1) Ta(1) C(8) 12.3(2) yes
O(2) K(1) O(4) C(35) -65.9(3) yes
O(2) K(1) O(4) C(36) 170.4(3) yes
O(2) K(1) O(5) C(37) -56.0(4) yes
O(2) K(1) O(5) C(38) 93.5(4) yes
O(2) C(8) Ta(1) O(3) 102.2(2) yes
O(2) C(8) Ta(1) C(7) -103.7(2) yes
O(2) C(8) C(9) C(7) 4.3(5) yes
O(2) C(8) C(9) C(10) 172.9(3) yes
O(2) C(8) C(13) C(12) -174.6(4) yes
O(2) C(8) C(13) C(14) -7.3(5) yes
O(3) Ta(1) K(1) O(4) -32.7(1) yes
O(3) Ta(1) K(1) O(5) 32.2(1) yes
O(3) Ta(1) O(1) C(1) 157.7(2) yes
O(3) Ta(1) O(2) C(8) -75.6(2) yes
O(3) Ta(1) C(7) C(6) -100.1(2) yes
O(3) Ta(1) C(7) C(9) 14.7(3) yes
O(3) Ta(1) C(8) C(9) -127.8(2) yes
O(3) Ta(1) C(8) C(13) -6.3(3) yes
O(3) C(15) C(16) C(14) -0.7(6) yes
O(3) C(15) C(16) C(17) 178.1(3) yes
O(3) C(15) C(20) C(19) -179.0(3) yes
O(3) C(15) C(20) C(31) 3.4(6) yes
O(4) K(1) Ta(1) C(7) 103.9(1) yes
O(4) K(1) Ta(1) C(8) 40.1(1) yes
O(4) K(1) O(2) C(8) 64.3(4) yes
O(4) K(1) O(5) C(37) -1.4(3) yes
O(4) K(1) O(5) C(38) 148.2(4) yes
O(4) C(36) C(37) O(5) 63.2(6) yes
O(5) K(1) Ta(1) C(7) 168.8(1) yes
O(5) K(1) Ta(1) C(8) 105.0(1) yes
O(5) K(1) O(2) C(8) 110.5(4) yes
O(5) K(1) O(4) C(35) 156.5(3) yes
O(5) K(1) O(4) C(36) 32.8(3) yes
C(1) O(1) Ta(1) C(7) 20.0(2) yes
C(1) O(1) Ta(1) C(8) 74.6(2) yes
C(1) C(2) C(3) C(4) -0.1(5) yes
C(1) C(2) C(21) C(22) 58.7(5) yes
C(1) C(2) C(21) C(23) -63.4(5) yes
C(1) C(2) C(21) C(24) 176.9(3) yes
C(1) C(6) C(5) C(4) 3.7(5) yes
C(1) C(6) C(7) C(9) -69.9(4) yes
C(2) C(1) C(6) C(5) -7.5(5) yes
C(2) C(1) C(6) C(7) 173.7(3) yes
C(2) C(3) C(4) C(5) -3.5(5) yes
C(2) C(3) C(4) C(25) 175.2(3) yes
C(3) C(2) C(1) C(6) 5.6(5) yes
C(3) C(2) C(21) C(22) -122.3(4) yes
C(3) C(2) C(21) C(23) 115.6(4) yes
C(3) C(2) C(21) C(24) -4.1(5) yes
C(3) C(4) C(5) C(6) 1.6(5) yes
C(4) C(3) C(2) C(21) -179.1(3) yes
C(4) C(5) C(6) C(7) -177.7(3) yes
C(5) C(6) C(7) C(9) 111.5(4) yes
C(6) C(1) C(2) C(21) -175.3(3) yes
C(6) C(5) C(4) C(25) -177.0(3) yes
C(6) C(7) Ta(1) C(8) -139.3(3) yes
C(6) C(7) C(9) C(8) 151.4(4) yes
C(6) C(7) C(9) C(10) -16.0(6) yes
C(7) Ta(1) O(2) C(8) 63.2(2) yes
C(7) Ta(1) O(3) C(15) -28.5(9) yes
C(7) Ta(1) C(8) C(9) 26.3(2) yes
C(7) Ta(1) C(8) C(13) 147.8(4) yes
C(7) C(9) C(8) C(13) -163.3(4) yes
C(7) C(9) C(10) C(11) 167.8(4) yes
C(8) Ta(1) O(3) C(15) 6.0(8) yes
C(8) Ta(1) C(7) C(9) -24.5(2) yes
C(8) C(9) C(10) C(11) 0.9(6) yes
C(8) C(13) C(12) C(11) 4.2(6) yes
C(8) C(13) C(14) C(16) -102.0(4) yes
C(9) C(8) C(13) C(12) -7.7(6) yes
C(9) C(8) C(13) C(14) 159.6(4) yes
C(9) C(10) C(11) C(12) -4.1(6) yes
C(9) C(10) C(11) C(26) -179.6(4) yes
C(10) C(9) C(8) C(13) 5.2(6) yes
C(10) C(11) C(12) C(13) 1.6(6) yes
C(10) C(11) C(26) C(27) -61.9(7) yes
C(10) C(11) C(26) C(28) -172.6(6) yes
C(10) C(11) C(26) C(29) 54.8(9) yes
C(11) C(12) C(13) C(14) -162.7(4) yes
C(12) C(11) C(26) C(27) 122.8(6) yes
C(12) C(11) C(26) C(28) 12.1(8) yes
C(12) C(11) C(26) C(29) -120.5(8) yes
C(12) C(13) C(14) C(16) 64.7(5) yes
C(13) C(12) C(11) C(26) 177.0(4) yes
C(13) C(14) C(16) C(15) 59.2(4) yes
C(13) C(14) C(16) C(17) -119.7(4) yes
C(14) C(16) C(15) C(20) 177.5(3) yes
C(14) C(16) C(17) C(18) -179.4(4) yes
C(15) C(16) C(17) C(18) 1.7(6) yes
C(15) C(20) C(19) C(18) 0.1(6) yes
C(15) C(20) C(31) C(32) 58.9(5) yes
C(15) C(20) C(31) C(33) 177.7(4) yes
C(15) C(20) C(31) C(34) -62.5(5) yes
C(16) C(15) C(20) C(19) 2.8(5) yes
C(16) C(15) C(20) C(31) -174.8(4) yes
C(16) C(17) C(18) C(19) 1.1(6) yes
C(16) C(17) C(18) C(30) 179.3(4) yes
C(17) C(16) C(15) C(20) -3.7(6) yes
C(17) C(18) C(19) C(20) -2.1(6) yes
C(18) C(19) C(20) C(31) 177.8(4) yes
C(19) C(20) C(31) C(32) -118.5(4) yes
C(19) C(20) C(31) C(33) 0.2(5) yes
C(19) C(20) C(31) C(34) 120.0(4) yes
C(20) C(19) C(18) C(30) 179.8(4) yes
C(35) O(4) C(36) C(37) 173.5(5) yes
C(36) C(37) O(5) C(38) 179.4(4) yes
C(36) C(37) O(5) C(38) 179.4(4) yes
